data_1557183
loop_
_publ_author_name
'Yang, Yaxi'
'Zhang, Rukang'
'Li, Zhaojun'
'Mei, Lianghe'
'Wan, Shili'
'Ding, Hong'
'Chen, Zhifeng'
'Xing, Jing'
'Feng, Huijin'
'Han, Jie'
'Jiang, Hualiang'
'Zheng, Mingyue'
'Luo, Cheng'
'Zhou, Bing'

_publ_section_title
;
 Discovery of Highly Potent, Selective, and Orally Efficacious p300/CBP
 Histone Acetyltransferases Inhibitors.
;
_journal_name_full 'Journal of medicinal chemistry'
_journal_paper_doi 10.1021/acs.jmedchem.9b01721
_journal_year 2020
_chemical_absolute_configuration rmad
_chemical_formula_moiety 'C26 H28 N4 O5'
_chemical_formula_sum 'C26 H28 N4 O5'
_chemical_formula_weight 476.52
_space_group_crystal_system tetragonal
_space_group_IT_number 76
_space_group_name_Hall 'P 4w'
_space_group_name_H-M_alt 'P 41'
_atom_sites_solution_hydrogens geom
_atom_sites_solution_primary dual
_audit_creation_date 2019-06-24
_audit_creation_method
;
Olex2 1.2
(compiled 2018.05.29 svn.r3508 for OlexSys, GUI svn.r5506)
;
_cell_angle_alpha 90
_cell_angle_beta 90
_cell_angle_gamma 90
_cell_formula_units_Z 4
_cell_length_a 11.7728(11)
_cell_length_b 11.7728(11)
_cell_length_c 17.1159(15)
_cell_measurement_reflns_used 9919
_cell_measurement_temperature 173
_cell_measurement_theta_max 70.72
_cell_measurement_theta_min 3.752
_cell_volume 2372.2(4)
_computing_cell_refinement 'SAINT v8.34A (Bruker, 2013)'
_computing_data_reduction 'SAINT v8.34A (Bruker, 2013)'
_computing_molecular_graphics 'Olex2 (Dolomanov et al., 2009)'
_computing_publication_material 'Olex2 (Dolomanov et al., 2009)'
_computing_structure_refinement 'ShelXL (Sheldrick, 2015)'
_computing_structure_solution 'ShelXT (Sheldrick, 2015)'
_diffrn_ambient_temperature 173
_diffrn_measured_fraction_theta_full 0.995
_diffrn_measured_fraction_theta_max 0.974
_diffrn_measurement_device_type 'Bruker APEX-II CCD'
_diffrn_measurement_method '\f and \w scans'
_diffrn_radiation_type CuK\a
_diffrn_radiation_wavelength 1.54178
_diffrn_reflns_av_R_equivalents 0.0319
_diffrn_reflns_av_unetI/netI 0.0189
_diffrn_reflns_Laue_measured_fraction_full 0.995
_diffrn_reflns_Laue_measured_fraction_max 0.974
_diffrn_reflns_limit_h_max 14
_diffrn_reflns_limit_h_min -14
_diffrn_reflns_limit_k_max 14
_diffrn_reflns_limit_k_min -13
_diffrn_reflns_limit_l_max 19
_diffrn_reflns_limit_l_min -19
_diffrn_reflns_number 26996
_diffrn_reflns_point_group_measured_fraction_full 0.980
_diffrn_reflns_point_group_measured_fraction_max 0.949
_diffrn_reflns_theta_full 67.679
_diffrn_reflns_theta_max 70.630
_diffrn_reflns_theta_min 3.754
_diffrn_standards_number 0
_exptl_absorpt_coefficient_mu 0.770
_exptl_absorpt_correction_T_max 0.7534
_exptl_absorpt_correction_T_min 0.6980
_exptl_absorpt_correction_type multi-scan
_exptl_absorpt_process_details
'SADABS-2014/5 (Bruker,2014/5) was used for absorption correction. wR2(int) was 0.0974 before and 0.0406 after correction. The Ratio of minimum to maximum transmission is 0.9265. The \l/2 correction factor is 0.00150.'
_exptl_crystal_colour colourless
_exptl_crystal_colour_primary colourless
_exptl_crystal_density_diffrn 1.334
_exptl_crystal_description block
_exptl_crystal_F_000 1008
_exptl_crystal_size_max 0.18
_exptl_crystal_size_mid 0.15
_exptl_crystal_size_min 0.12
_refine_diff_density_max 0.105
_refine_diff_density_min -0.127
_refine_diff_density_rms 0.028
_refine_ls_abs_structure_details
;
 Flack x determined using 1916 quotients [(I+)-(I-)]/[(I+)+(I-)]
 (Parsons, Flack and Wagner, Acta Cryst. B69 (2013) 249-259).
;
_refine_ls_abs_structure_Flack -0.01(6)
_refine_ls_extinction_method none
_refine_ls_goodness_of_fit_ref 1.018
_refine_ls_hydrogen_treatment constr
_refine_ls_matrix_type full
_refine_ls_number_parameters 318
_refine_ls_number_reflns 4335
_refine_ls_number_restraints 1
_refine_ls_restrained_S_all 1.018
_refine_ls_R_factor_all 0.0275
_refine_ls_R_factor_gt 0.0266
_refine_ls_shift/su_max 0.000
_refine_ls_shift/su_mean 0.000
_refine_ls_structure_factor_coef Fsqd
_refine_ls_weighting_details 'w=1/[\s^2^(Fo^2^)+(0.0432P)^2^+0.1886P] where P=(Fo^2^+2Fc^2^)/3'
_refine_ls_weighting_scheme calc
_refine_ls_wR_factor_gt 0.0691
_refine_ls_wR_factor_ref 0.0699
_reflns_Friedel_coverage 0.882
_reflns_Friedel_fraction_full 0.965
_reflns_Friedel_fraction_max 0.923
_reflns_number_gt 4207
_reflns_number_total 4335
_reflns_threshold_expression 'I > 2\s(I)'
_cod_data_source_file jm9b01721_si_003.cif
_cod_data_source_block cu_20180188-b015-1_0m
_cod_original_cell_volume 2372.2(5)
_cod_database_code 1557183
_shelx_shelxl_version_number 2018/3
_shelx_space_group_comment
;
The symmetry employed for this shelxl refinement is uniquely defined
by the following loop, which should always be used as a source of
symmetry information in preference to the above space-group names.
They are only intended as comments.
;
_shelx_estimated_absorpt_t_max 0.913
_shelx_estimated_absorpt_t_min 0.874
_olex2_refinement_description
;
1. Fixed Uiso
 At 1.2 times of:
  All C(H) groups, All C(H,H) groups, All N(H) groups
 At 1.5 times of:
  All C(H,H,H) groups
2.a Ternary CH refined with riding coordinates:
 C8(H8)
2.b Secondary CH2 refined with riding coordinates:
 C6(H6A,H6B), C13(H13A,H13B), C9(H9A,H9B), C7(H7A,H7B), C18(H18A,H18B),
 C17(H17A,H17B)
2.c Aromatic/amide H refined with riding coordinates:
 N3(H3), N4(H4), C20(H20), C23(H23), C1(H1), C2(H2), C22(H22), C4(H4A), C3(H3A)
2.d Idealised Me refined as rotating group:
 C11(H11A,H11B,H11C), C26(H26A,H26B,H26C)
;
_olex2_submission_special_instructions 'No special instructions were received'

loop_
_space_group_symop_operation_xyz
'x, y, z'
'-x, -y, z+1/2'
'-y, x, z+1/4'
'y, -x, z+3/4'

loop_
_atom_site_label
_atom_site_type_symbol
_atom_site_fract_x
_atom_site_fract_y
_atom_site_fract_z
_atom_site_U_iso_or_equiv
_atom_site_adp_type
_atom_site_occupancy
_atom_site_site_symmetry_order
_atom_site_calc_flag
_atom_site_refinement_flags_posn
O1 O 0.53047(12) 0.12621(12) 0.37547(8) 0.0462(3) Uani 1 1 d .
O4 O 0.33294(12) 0.04195(11) 0.56522(8) 0.0414(3) Uani 1 1 d .
O3 O 0.31879(13) -0.02134(12) 0.44229(9) 0.0487(3) Uani 1 1 d .
O2 O 0.39121(15) 0.33187(12) 0.53888(10) 0.0556(4) Uani 1 1 d .
O5 O 0.90302(12) 0.10133(14) 0.70223(9) 0.0524(4) Uani 1 1 d .
N1 N 0.45859(13) 0.21959(13) 0.27072(9) 0.0372(3) Uani 1 1 d .
N2 N 0.35231(14) 0.16844(14) 0.47006(9) 0.0395(4) Uani 1 1 d .
N3 N 0.75765(14) 0.05735(14) 0.78427(10) 0.0423(4) Uani 1 1 d .
H3 H 0.740671 0.034369 0.831777 0.051 Uiso 1 1 calc R
N4 N 0.94185(15) 0.02993(17) 0.82144(11) 0.0501(4) Uani 1 1 d .
H4 H 0.914453 0.002023 0.865250 0.060 Uiso 1 1 calc R
C12 C 0.45517(16) 0.18311(15) 0.34538(11) 0.0363(4) Uani 1 1 d .
C15 C 0.33275(16) 0.05556(17) 0.48746(11) 0.0383(4) Uani 1 1 d .
C25 C 0.87053(16) 0.06392(16) 0.76552(11) 0.0388(4) Uani 1 1 d .
C21 C 0.66636(16) 0.08397(16) 0.73453(11) 0.0365(4) Uani 1 1 d .
C20 C 0.56410(16) 0.11429(17) 0.76930(11) 0.0395(4) Uani 1 1 d .
H20 H 0.558485 0.119702 0.824545 0.047 Uiso 1 1 calc R
C14 C 0.37201(16) 0.23128(17) 0.53611(11) 0.0404(4) Uani 1 1 d .
C19 C 0.47036(16) 0.13658(16) 0.72276(11) 0.0385(4) Uani 1 1 d .
C5 C 0.64287(18) 0.37950(17) 0.21550(11) 0.0426(4) Uani 1 1 d .
C23 C 0.58176(17) 0.10024(17) 0.60691(11) 0.0410(4) Uani 1 1 d .
H23 H 0.587270 0.096793 0.551588 0.049 Uiso 1 1 calc R
C8 C 0.37215(17) 0.29453(17) 0.23446(11) 0.0405(4) Uani 1 1 d .
H8 H 0.334778 0.339028 0.277075 0.049 Uiso 1 1 calc R
C10 C 0.65352(17) 0.26115(16) 0.21913(11) 0.0405(4) Uani 1 1 d .
C24 C 0.48025(16) 0.12964(15) 0.64233(11) 0.0364(4) Uani 1 1 d .
C1 C 0.76158(19) 0.2131(2) 0.21986(13) 0.0507(5) Uani 1 1 d .
H1 H 0.768698 0.132829 0.222299 0.061 Uiso 1 1 calc R
C16 C 0.36742(17) 0.14867(16) 0.60370(11) 0.0389(4) Uani 1 1 d .
C6 C 0.53057(19) 0.44121(17) 0.21518(13) 0.0484(5) Uani 1 1 d .
H6A H 0.540638 0.513560 0.186534 0.058 Uiso 1 1 calc R
H6B H 0.511037 0.460584 0.269840 0.058 Uiso 1 1 calc R
C13 C 0.34922(16) 0.21530(18) 0.39173(11) 0.0417(4) Uani 1 1 d .
H13A H 0.343475 0.299079 0.394827 0.050 Uiso 1 1 calc R
H13B H 0.281011 0.186727 0.364193 0.050 Uiso 1 1 calc R
C9 C 0.55246(18) 0.18128(16) 0.22108(12) 0.0417(4) Uani 1 1 d .
H9A H 0.523776 0.171389 0.167136 0.050 Uiso 1 1 calc R
H9B H 0.578373 0.106063 0.239830 0.050 Uiso 1 1 calc R
C7 C 0.42988(18) 0.37836(18) 0.17935(12) 0.0457(5) Uani 1 1 d .
H7A H 0.373037 0.434892 0.161898 0.055 Uiso 1 1 calc R
H7B H 0.456428 0.336670 0.132550 0.055 Uiso 1 1 calc R
C18 C 0.35104(19) 0.1639(2) 0.74711(13) 0.0540(6) Uani 1 1 d .
H18A H 0.349083 0.233425 0.779625 0.065 Uiso 1 1 calc R
H18B H 0.317547 0.100344 0.777168 0.065 Uiso 1 1 calc R
C2 C 0.8591(2) 0.2790(2) 0.21714(15) 0.0577(6) Uani 1 1 d .
H2 H 0.931900 0.244241 0.217845 0.069 Uiso 1 1 calc R
C17 C 0.28679(18) 0.1821(2) 0.67024(12) 0.0483(5) Uani 1 1 d .
H17A H 0.263937 0.262693 0.664970 0.058 Uiso 1 1 calc R
H17B H 0.217580 0.134409 0.668912 0.058 Uiso 1 1 calc R
C22 C 0.67454(17) 0.07606(17) 0.65281(11) 0.0414(4) Uani 1 1 d .
H22 H 0.744198 0.054007 0.629249 0.050 Uiso 1 1 calc R
C4 C 0.7427(2) 0.44420(19) 0.21245(13) 0.0522(5) Uani 1 1 d .
H4A H 0.736841 0.524570 0.209608 0.063 Uiso 1 1 calc R
C3 C 0.8490(2) 0.3955(2) 0.21341(14) 0.0569(6) Uani 1 1 d .
H3A H 0.914962 0.441836 0.211515 0.068 Uiso 1 1 calc R
C11 C 0.2802(2) 0.2269(2) 0.19199(15) 0.0565(6) Uani 1 1 d .
H11A H 0.315005 0.181611 0.150341 0.085 Uiso 1 1 calc GR
H11B H 0.224642 0.279366 0.169262 0.085 Uiso 1 1 calc GR
H11C H 0.241955 0.176372 0.229110 0.085 Uiso 1 1 calc GR
C26 C 1.06324(19) 0.0383(3) 0.81113(17) 0.0629(6) Uani 1 1 d .
H26A H 1.083925 0.009586 0.759299 0.094 Uiso 1 1 calc GR
H26B H 1.101570 -0.007007 0.851302 0.094 Uiso 1 1 calc GR
H26C H 1.086635 0.117858 0.815801 0.094 Uiso 1 1 calc GR

loop_
_atom_site_aniso_label
_atom_site_aniso_U_11
_atom_site_aniso_U_22
_atom_site_aniso_U_33
_atom_site_aniso_U_23
_atom_site_aniso_U_13
_atom_site_aniso_U_12
O1 0.0458(7) 0.0524(8) 0.0404(8) 0.0132(6) -0.0047(6) 0.0054(6)
O4 0.0547(8) 0.0433(7) 0.0263(6) 0.0001(5) -0.0031(6) -0.0128(6)
O3 0.0584(8) 0.0527(8) 0.0349(7) -0.0105(6) -0.0062(6) -0.0029(6)
O2 0.0739(10) 0.0417(8) 0.0512(9) 0.0020(7) -0.0051(8) -0.0084(7)
O5 0.0471(8) 0.0709(10) 0.0392(8) 0.0141(7) 0.0103(6) 0.0035(7)
N1 0.0455(8) 0.0389(8) 0.0273(8) 0.0051(6) 0.0010(6) 0.0059(6)
N2 0.0470(9) 0.0475(9) 0.0240(7) 0.0025(7) -0.0006(6) -0.0048(7)
N3 0.0439(8) 0.0581(10) 0.0251(7) 0.0075(7) 0.0036(6) -0.0052(7)
N4 0.0472(9) 0.0612(11) 0.0418(10) 0.0136(8) 0.0025(8) 0.0037(8)
C12 0.0408(9) 0.0375(9) 0.0308(9) 0.0051(7) -0.0033(7) -0.0021(7)
C15 0.0411(9) 0.0465(10) 0.0273(9) -0.0015(8) -0.0018(7) -0.0046(7)
C25 0.0446(10) 0.0400(9) 0.0318(10) 0.0037(8) 0.0062(8) 0.0007(7)
C21 0.0437(9) 0.0388(9) 0.0271(9) 0.0019(7) 0.0015(7) -0.0068(7)
C20 0.0457(10) 0.0514(10) 0.0215(8) -0.0012(7) 0.0041(8) -0.0059(8)
C14 0.0428(10) 0.0449(10) 0.0333(10) 0.0000(8) -0.0030(8) -0.0042(8)
C19 0.0449(10) 0.0449(10) 0.0255(8) -0.0022(7) 0.0031(8) -0.0069(8)
C5 0.0566(11) 0.0440(10) 0.0273(9) 0.0036(8) 0.0006(8) 0.0004(8)
C23 0.0508(10) 0.0493(10) 0.0229(9) -0.0020(8) 0.0039(8) -0.0030(8)
C8 0.0500(10) 0.0424(10) 0.0291(9) 0.0050(8) -0.0042(8) 0.0065(8)
C10 0.0521(11) 0.0438(10) 0.0256(9) 0.0007(8) 0.0044(8) 0.0033(8)
C24 0.0475(10) 0.0360(9) 0.0256(9) -0.0020(7) 0.0009(7) -0.0059(7)
C1 0.0575(12) 0.0512(11) 0.0434(11) -0.0002(9) 0.0044(10) 0.0075(9)
C16 0.0483(10) 0.0417(9) 0.0267(9) -0.0029(8) -0.0003(8) -0.0069(8)
C6 0.0604(12) 0.0382(10) 0.0464(12) 0.0056(9) -0.0020(10) 0.0037(8)
C13 0.0444(10) 0.0551(11) 0.0255(9) 0.0080(8) -0.0026(8) 0.0017(8)
C9 0.0538(11) 0.0378(9) 0.0334(10) 0.0005(8) 0.0072(8) 0.0036(8)
C7 0.0589(12) 0.0466(10) 0.0318(10) 0.0086(8) -0.0051(9) 0.0073(9)
C18 0.0466(11) 0.0858(16) 0.0297(11) -0.0044(10) 0.0007(8) 0.0025(11)
C2 0.0509(12) 0.0724(15) 0.0496(13) 0.0003(12) 0.0018(10) 0.0051(10)
C17 0.0470(11) 0.0679(13) 0.0299(10) -0.0033(9) 0.0009(8) 0.0009(9)
C22 0.0473(10) 0.0488(10) 0.0282(9) -0.0003(8) 0.0075(8) -0.0004(8)
C4 0.0655(13) 0.0494(11) 0.0416(11) 0.0061(9) 0.0001(10) -0.0065(10)
C3 0.0574(13) 0.0698(14) 0.0435(13) 0.0054(11) -0.0017(10) -0.0105(11)
C11 0.0617(13) 0.0581(12) 0.0497(13) 0.0094(11) -0.0170(11) -0.0039(10)
C26 0.0470(12) 0.0834(18) 0.0584(15) 0.0063(13) 0.0005(11) 0.0119(11)

loop_
_atom_type_symbol
_atom_type_description
_atom_type_scat_dispersion_real
_atom_type_scat_dispersion_imag
_atom_type_scat_source
C C 0.0181 0.0091 'International Tables Vol C Tables 4.2.6.8 and 6.1.1.4'
H H 0.0000 0.0000 'International Tables Vol C Tables 4.2.6.8 and 6.1.1.4'
N N 0.0311 0.0180 'International Tables Vol C Tables 4.2.6.8 and 6.1.1.4'
O O 0.0492 0.0322 'International Tables Vol C Tables 4.2.6.8 and 6.1.1.4'

loop_
_geom_angle_atom_site_label_1
_geom_angle_atom_site_label_2
_geom_angle_atom_site_label_3
_geom_angle
C15 O4 C16 109.99(14)
C12 N1 C8 124.44(16)
C12 N1 C9 118.29(16)
C9 N1 C8 117.26(15)
C15 N2 C13 124.14(16)
C14 N2 C15 111.69(16)
C14 N2 C13 124.15(17)
C25 N3 H3 117.0
C25 N3 C21 125.96(16)
C21 N3 H3 117.0
C25 N4 H4 119.5
C25 N4 C26 121.00(19)
C26 N4 H4 119.5
O1 C12 N1 123.44(19)
O1 C12 C13 120.60(17)
N1 C12 C13 115.96(16)
O4 C15 N2 109.20(16)
O3 C15 O4 123.29(19)
O3 C15 N2 127.51(19)
O5 C25 N3 121.88(18)
O5 C25 N4 122.90(18)
N4 C25 N3 115.19(17)
C20 C21 N3 117.39(16)
C20 C21 C22 120.19(18)
C22 C21 N3 122.37(18)
C21 C20 H20 120.3
C19 C20 C21 119.49(17)
C19 C20 H20 120.3
O2 C14 N2 126.44(19)
O2 C14 C16 127.43(18)
N2 C14 C16 106.12(16)
C20 C19 C18 128.79(18)
C24 C19 C20 119.57(18)
C24 C19 C18 111.58(18)
C10 C5 C6 123.90(19)
C10 C5 C4 117.9(2)
C4 C5 C6 118.25(19)
C24 C23 H23 120.4
C22 C23 H23 120.4
C22 C23 C24 119.17(17)
N1 C8 H8 108.0
N1 C8 C7 109.76(16)
N1 C8 C11 112.05(16)
C7 C8 H8 108.0
C7 C8 C11 111.02(17)
C11 C8 H8 108.0
C5 C10 C9 123.20(18)
C1 C10 C5 119.10(19)
C1 C10 C9 117.70(18)
C19 C24 C23 121.54(18)
C19 C24 C16 110.79(17)
C23 C24 C16 127.50(17)
C10 C1 H1 119.0
C2 C1 C10 122.0(2)
C2 C1 H1 119.0
O4 C16 C14 102.48(15)
O4 C16 C24 108.24(15)
O4 C16 C17 112.32(16)
C14 C16 C17 115.15(17)
C24 C16 C14 113.66(15)
C24 C16 C17 105.01(16)
C5 C6 H6A 108.1
C5 C6 H6B 108.1
C5 C6 C7 116.66(17)
H6A C6 H6B 107.3
C7 C6 H6A 108.1
C7 C6 H6B 108.1
N2 C13 C12 111.44(16)
N2 C13 H13A 109.3
N2 C13 H13B 109.3
C12 C13 H13A 109.3
C12 C13 H13B 109.3
H13A C13 H13B 108.0
N1 C9 C10 114.43(16)
N1 C9 H9A 108.7
N1 C9 H9B 108.7
C10 C9 H9A 108.7
C10 C9 H9B 108.7
H9A C9 H9B 107.6
C8 C7 C6 114.29(17)
C8 C7 H7A 108.7
C8 C7 H7B 108.7
C6 C7 H7A 108.7
C6 C7 H7B 108.7
H7A C7 H7B 107.6
C19 C18 H18A 110.8
C19 C18 H18B 110.8
C19 C18 C17 104.69(17)
H18A C18 H18B 108.9
C17 C18 H18A 110.8
C17 C18 H18B 110.8
C1 C2 H2 120.4
C3 C2 C1 119.1(2)
C3 C2 H2 120.4
C16 C17 H17A 110.3
C16 C17 H17B 110.3
C18 C17 C16 107.22(17)
C18 C17 H17A 110.3
C18 C17 H17B 110.3
H17A C17 H17B 108.5
C21 C22 H22 120.0
C23 C22 C21 120.03(18)
C23 C22 H22 120.0
C5 C4 H4A 118.8
C3 C4 C5 122.4(2)
C3 C4 H4A 118.8
C2 C3 H3A 120.2
C4 C3 C2 119.6(2)
C4 C3 H3A 120.2
C8 C11 H11A 109.5
C8 C11 H11B 109.5
C8 C11 H11C 109.5
H11A C11 H11B 109.5
H11A C11 H11C 109.5
H11B C11 H11C 109.5
N4 C26 H26A 109.5
N4 C26 H26B 109.5
N4 C26 H26C 109.5
H26A C26 H26B 109.5
H26A C26 H26C 109.5
H26B C26 H26C 109.5

loop_
_geom_bond_atom_site_label_1
_geom_bond_atom_site_label_2
_geom_bond_distance
O1 C12 1.225(2)
O4 C15 1.341(2)
O4 C16 1.475(2)
O3 C15 1.202(2)
O2 C14 1.207(2)
O5 C25 1.230(2)
N1 C12 1.349(2)
N1 C8 1.483(2)
N1 C9 1.465(3)
N2 C15 1.381(3)
N2 C14 1.371(2)
N2 C13 1.450(2)
N3 H3 0.8800
N3 C25 1.369(2)
N3 C21 1.406(2)
N4 H4 0.8800
N4 C25 1.335(3)
N4 C26 1.443(3)
C12 C13 1.526(3)
C21 C20 1.390(3)
C21 C22 1.405(3)
C20 H20 0.9500
C20 C19 1.386(3)
C14 C16 1.512(3)
C19 C24 1.384(3)
C19 C18 1.500(3)
C5 C10 1.400(3)
C5 C6 1.509(3)
C5 C4 1.402(3)
C23 H23 0.9500
C23 C24 1.384(3)
C23 C22 1.375(3)
C8 H8 1.0000
C8 C7 1.525(3)
C8 C11 1.528(3)
C10 C1 1.392(3)
C10 C9 1.517(3)
C24 C16 1.501(3)
C1 H1 0.9500
C1 C2 1.386(3)
C16 C17 1.534(3)
C6 H6A 0.9900
C6 H6B 0.9900
C6 C7 1.526(3)
C13 H13A 0.9900
C13 H13B 0.9900
C9 H9A 0.9900
C9 H9B 0.9900
C7 H7A 0.9900
C7 H7B 0.9900
C18 H18A 0.9900
C18 H18B 0.9900
C18 C17 1.533(3)
C2 H2 0.9500
C2 C3 1.378(4)
C17 H17A 0.9900
C17 H17B 0.9900
C22 H22 0.9500
C4 H4A 0.9500
C4 C3 1.376(4)
C3 H3A 0.9500
C11 H11A 0.9800
C11 H11B 0.9800
C11 H11C 0.9800
C26 H26A 0.9800
C26 H26B 0.9800
C26 H26C 0.9800
